data_2238802
loop_
_publ_author_name
'Kouakou, Assoman'
'Rakib, El Mostapha'
'Spinelli, Domenico'
'Saadi, Mohamed'
'El Ammari, Lahcen'

_publ_section_title
;
 2-Allyl-7-nitro-2<i>H</i>-indazole
;
_journal_coeditor_code TK5258
_journal_issue 11
_journal_name_full 'Acta Crystallographica Section E'
_journal_page_first o1603
_journal_page_last o1604
_journal_paper_doi 10.1107/S1600536813026743
_journal_volume 69
_journal_year 2013
_chemical_formula_iupac 'C10 H9 N3 O2'
_chemical_formula_moiety 'C10 H9 N3 O2'
_chemical_formula_sum 'C10 H9 N3 O2'
_chemical_formula_weight 203.20
_chemical_name_systematic
;
2-Allyl-7-nitro-2<i>H</i>-indazole
;
_space_group_IT_number 2
_symmetry_cell_setting triclinic
_symmetry_space_group_name_Hall '-P 1'
_symmetry_space_group_name_H-M 'P -1'
_atom_sites_solution_hydrogens geom
_atom_sites_solution_primary direct
_atom_sites_solution_secondary difmap
_audit_creation_method SHELXL-97
_cell_angle_alpha 84.168(2)
_cell_angle_beta 85.653(2)
_cell_angle_gamma 60.843(2)
_cell_formula_units_Z 4
_cell_length_a 8.1848(3)
_cell_length_b 8.3253(4)
_cell_length_c 16.3194(6)
_cell_measurement_reflns_used 4980
_cell_measurement_temperature 296(2)
_cell_measurement_theta_max 28.70
_cell_measurement_theta_min 2.51
_cell_volume 965.64(7)
_computing_cell_refinement 'APEX2 (Bruker, 2009)'
_computing_data_collection 'APEX2 (Bruker, 2009)'
_computing_data_reduction 'SAINT (Bruker, 2009)'
_computing_molecular_graphics 'ORTEP-3 for Windows (Farrugia, 2012)'
_computing_publication_material 'PLATON (Spek, 2009) and publCIF (Westrip, 2010)'
_computing_structure_refinement 'SHELXL97 (Sheldrick, 2008)'
_computing_structure_solution 'SHELXS97 (Sheldrick, 2008)'
_diffrn_ambient_temperature 296(2)
_diffrn_measured_fraction_theta_full 0.999
_diffrn_measured_fraction_theta_max 0.999
_diffrn_measurement_device_type 'Bruker X8 APEX'
_diffrn_measurement_method '\f and \w scans'
_diffrn_radiation_monochromator graphite
_diffrn_radiation_source 'fine-focus sealed tube'
_diffrn_radiation_type MoK\a
_diffrn_radiation_wavelength 0.71073
_diffrn_reflns_av_R_equivalents 0.0280
_diffrn_reflns_av_sigmaI/netI 0.0198
_diffrn_reflns_limit_h_max 11
_diffrn_reflns_limit_h_min -11
_diffrn_reflns_limit_k_max 11
_diffrn_reflns_limit_k_min -11
_diffrn_reflns_limit_l_max 22
_diffrn_reflns_limit_l_min -22
_diffrn_reflns_number 22310
_diffrn_reflns_theta_full 28.70
_diffrn_reflns_theta_max 28.70
_diffrn_reflns_theta_min 2.51
_exptl_absorpt_coefficient_mu 0.101
_exptl_absorpt_correction_type none
_exptl_crystal_colour colourless
_exptl_crystal_density_diffrn 1.398
_exptl_crystal_density_method 'not measured'
_exptl_crystal_description 'irregular shape'
_exptl_crystal_F_000 424
_exptl_crystal_size_max 0.42
_exptl_crystal_size_mid 0.29
_exptl_crystal_size_min 0.17
_refine_diff_density_max 0.373
_refine_diff_density_min -0.237
_refine_ls_extinction_method none
_refine_ls_goodness_of_fit_ref 1.035
_refine_ls_hydrogen_treatment constr
_refine_ls_matrix_type full
_refine_ls_number_parameters 271
_refine_ls_number_reflns 4980
_refine_ls_number_restraints 0
_refine_ls_restrained_S_all 1.035
_refine_ls_R_factor_all 0.0560
_refine_ls_R_factor_gt 0.0463
_refine_ls_shift/su_max 0.001
_refine_ls_shift/su_mean 0.000
_refine_ls_structure_factor_coef Fsqd
_refine_ls_weighting_details 'calc w=1/[\s^2^(Fo^2^)+(0.0760P)^2^+0.1973P] where P=(Fo^2^+2Fc^2^)/3'
_refine_ls_weighting_scheme calc
_refine_ls_wR_factor_gt 0.1333
_refine_ls_wR_factor_ref 0.1423
_reflns_number_gt 4107
_reflns_number_total 4980
_reflns_threshold_expression I>2\s(I)
_cod_data_source_file tk5258.cif
_cod_data_source_block I
_cod_database_code 2238802

loop_
_symmetry_equiv_pos_as_xyz
'x, y, z'
'-x, -y, -z'

loop_
_atom_site_type_symbol
_atom_site_label
_atom_site_fract_x
_atom_site_fract_y
_atom_site_fract_z
_atom_site_U_iso_or_equiv
_atom_site_adp_type
_atom_site_calc_flag
_atom_site_refinement_flags
_atom_site_occupancy
_atom_site_symmetry_multiplicity
C C1 0.40636(16) 0.52858(16) 0.63233(7) 0.0352(2) Uani d . 1 1
C C2 0.32039(17) 0.46916(16) 0.57894(7) 0.0365(3) Uani d . 1 1
C C3 0.22059(19) 0.58263(18) 0.51389(8) 0.0439(3) Uani d . 1 1
H H3 0.1656 0.5413 0.4795 0.053 Uiso calc R 1 1
C C4 0.1994(2) 0.76114(19) 0.49786(9) 0.0506(3) Uani d . 1 1
H H4 0.1297 0.8363 0.4534 0.061 Uiso calc R 1 1
C C5 0.2794(2) 0.82492(18) 0.54647(9) 0.0491(3) Uani d . 1 1
H H5 0.2659 0.9425 0.5354 0.059 Uiso calc R 1 1
C C6 0.38287(18) 0.71050(17) 0.61358(8) 0.0406(3) Uani d . 1 1
C C7 0.4834(2) 0.7291(2) 0.67340(9) 0.0478(3) Uani d . 1 1
H H7 0.4978 0.8314 0.6792 0.057 Uiso calc R 1 1
C C8 0.6739(2) 0.5268(3) 0.79150(9) 0.0568(4) Uani d . 1 1
H H8A 0.6289 0.4718 0.8366 0.068 Uiso calc R 1 1
H H8B 0.6606 0.6404 0.8092 0.068 Uiso calc R 1 1
C C9 0.8763(2) 0.3989(3) 0.77569(10) 0.0595(4) Uani d . 1 1
H H9 0.9568 0.3830 0.8168 0.071 Uiso calc R 1 1
C C10 0.9523(3) 0.3085(3) 0.71208(12) 0.0699(5) Uani d . 1 1
H H10A 0.8786 0.3191 0.6690 0.084 Uiso calc R 1 1
H H10B 1.0812 0.2321 0.7089 0.084 Uiso calc R 1 1
N N1 0.51163(16) 0.44398(16) 0.69883(7) 0.0424(3) Uani d . 1 1
N N2 0.55488(16) 0.57195(17) 0.72082(7) 0.0463(3) Uani d . 1 1
N N3 0.33824(17) 0.28617(16) 0.59100(8) 0.0469(3) Uani d . 1 1
O O1 0.2663(3) 0.24031(19) 0.54180(9) 0.0862(5) Uani d . 1 1
O O2 0.42204(19) 0.18615(16) 0.65005(8) 0.0689(3) Uani d . 1 1
C C11 0.77659(16) 0.77408(16) 0.98570(7) 0.0358(3) Uani d . 1 1
C C12 0.71532(16) 0.68123(16) 1.04771(7) 0.0357(3) Uani d . 1 1
C C13 0.64456(19) 0.75454(19) 1.12190(8) 0.0444(3) Uani d . 1 1
H H13 0.6060 0.6915 1.1621 0.053 Uiso calc R 1 1
C C14 0.6294(2) 0.9241(2) 1.13810(10) 0.0543(4) Uani d . 1 1
H H14 0.5804 0.9718 1.1888 0.065 Uiso calc R 1 1
C C15 0.6852(2) 1.0194(2) 1.08103(10) 0.0541(4) Uani d . 1 1
H H15 0.6741 1.1317 1.0922 0.065 Uiso calc R 1 1
C C16 0.75989(19) 0.94553(17) 1.00491(9) 0.0437(3) Uani d . 1 1
C C17 0.8334(2) 1.0005(2) 0.93490(10) 0.0543(4) Uani d . 1 1
H H17 0.8441 1.1072 0.9265 0.065 Uiso calc R 1 1
C C18 0.9745(2) 0.8661(3) 0.80039(10) 0.0671(5) Uani d . 1 1
H H18A 1.0708 0.7405 0.7924 0.081 Uiso calc R 1 1
H H18B 1.0348 0.9421 0.7980 0.081 Uiso calc R 1 1
C C19 0.8404(2) 0.9320(2) 0.73243(10) 0.0573(4) Uani d . 1 1
H H19 0.7356 1.0480 0.7344 0.069 Uiso calc R 1 1
C C20 0.8612(3) 0.8364(3) 0.67013(12) 0.0725(5) Uani d . 1 1
H H20A 0.9647 0.7199 0.6665 0.087 Uiso calc R 1 1
H H20B 0.7726 0.8848 0.6294 0.087 Uiso calc R 1 1
N N4 0.85309(16) 0.72904(16) 0.90988(7) 0.0434(3) Uani d . 1 1
N N5 0.88521(17) 0.87130(18) 0.88237(8) 0.0505(3) Uani d . 1 1
N N6 0.72571(15) 0.50676(15) 1.03441(7) 0.0415(2) Uani d . 1 1
O O3 0.78980(18) 0.43963(15) 0.96842(7) 0.0602(3) Uani d . 1 1
O O4 0.67488(19) 0.43012(16) 1.09090(8) 0.0691(4) Uani d . 1 1

loop_
_atom_site_aniso_label
_atom_site_aniso_U_11
_atom_site_aniso_U_22
_atom_site_aniso_U_33
_atom_site_aniso_U_12
_atom_site_aniso_U_13
_atom_site_aniso_U_23
C1 0.0349(5) 0.0344(5) 0.0368(6) -0.0177(5) 0.0018(4) -0.0023(4)
C2 0.0381(6) 0.0340(5) 0.0391(6) -0.0191(5) 0.0006(5) -0.0028(5)
C3 0.0472(7) 0.0438(7) 0.0408(6) -0.0213(6) -0.0050(5) -0.0044(5)
C4 0.0571(8) 0.0405(7) 0.0450(7) -0.0172(6) -0.0076(6) 0.0049(5)
C5 0.0575(8) 0.0323(6) 0.0537(8) -0.0198(6) 0.0006(6) 0.0000(5)
C6 0.0429(6) 0.0349(6) 0.0467(7) -0.0207(5) 0.0035(5) -0.0073(5)
C7 0.0499(7) 0.0449(7) 0.0560(8) -0.0275(6) 0.0010(6) -0.0124(6)
C8 0.0510(8) 0.0786(10) 0.0469(8) -0.0337(8) -0.0057(6) -0.0141(7)
C9 0.0516(8) 0.0773(11) 0.0546(9) -0.0345(8) -0.0082(7) -0.0023(8)
C10 0.0568(9) 0.0864(13) 0.0607(10) -0.0308(9) -0.0006(8) -0.0034(9)
N1 0.0444(6) 0.0458(6) 0.0413(6) -0.0250(5) -0.0048(4) -0.0006(5)
N2 0.0453(6) 0.0548(7) 0.0453(6) -0.0280(5) -0.0021(5) -0.0107(5)
N3 0.0516(6) 0.0404(6) 0.0563(7) -0.0284(5) -0.0044(5) -0.0006(5)
O1 0.1353(13) 0.0694(8) 0.0879(9) -0.0731(9) -0.0361(9) 0.0031(7)
O2 0.0785(8) 0.0473(6) 0.0881(9) -0.0373(6) -0.0305(7) 0.0222(6)
C11 0.0350(5) 0.0359(6) 0.0385(6) -0.0185(5) -0.0107(4) 0.0035(5)
C12 0.0354(6) 0.0328(5) 0.0394(6) -0.0171(5) -0.0079(5) 0.0029(4)
C13 0.0454(7) 0.0467(7) 0.0396(6) -0.0214(6) -0.0047(5) 0.0012(5)
C14 0.0592(8) 0.0515(8) 0.0484(8) -0.0214(7) -0.0056(6) -0.0131(6)
C15 0.0601(9) 0.0393(7) 0.0652(9) -0.0229(6) -0.0165(7) -0.0084(6)
C16 0.0457(7) 0.0371(6) 0.0532(7) -0.0236(5) -0.0165(6) 0.0061(5)
C17 0.0574(8) 0.0509(8) 0.0655(9) -0.0363(7) -0.0199(7) 0.0172(7)
C18 0.0548(9) 0.0939(13) 0.0546(9) -0.0423(9) -0.0056(7) 0.0238(9)
C19 0.0529(8) 0.0657(9) 0.0513(8) -0.0303(7) -0.0036(6) 0.0144(7)
C20 0.0687(11) 0.0900(13) 0.0579(10) -0.0402(10) 0.0091(8) 0.0004(9)
N4 0.0441(6) 0.0490(6) 0.0400(5) -0.0257(5) -0.0059(4) 0.0048(5)
N5 0.0500(6) 0.0615(7) 0.0476(6) -0.0354(6) -0.0112(5) 0.0162(5)
N6 0.0421(5) 0.0377(5) 0.0482(6) -0.0223(5) -0.0070(5) 0.0026(4)
O3 0.0892(8) 0.0508(6) 0.0500(6) -0.0399(6) -0.0076(5) -0.0067(5)
O4 0.0824(8) 0.0530(6) 0.0815(8) -0.0439(6) 0.0186(7) 0.0003(6)

loop_
_atom_type_symbol
_atom_type_description
_atom_type_scat_dispersion_real
_atom_type_scat_dispersion_imag
_atom_type_scat_source
C C 0.0033 0.0016 'International Tables Vol C Tables 4.2.6.8 and 6.1.1.4'
H H 0.0000 0.0000 'International Tables Vol C Tables 4.2.6.8 and 6.1.1.4'
N N 0.0061 0.0033 'International Tables Vol C Tables 4.2.6.8 and 6.1.1.4'
O O 0.0106 0.0060 'International Tables Vol C Tables 4.2.6.8 and 6.1.1.4'

loop_
_geom_angle_atom_site_label_1
_geom_angle_atom_site_label_2
_geom_angle_atom_site_label_3
_geom_angle
N1 C1 C2 131.9(2)
N1 C1 C6 111.6(2)
C2 C1 C6 116.5(2)
C3 C2 C1 120.6(2)
C3 C2 N3 118.2(2)
C1 C2 N3 121.3(2)
C2 C3 C4 121.2(2)
C2 C3 H3 119.4
C4 C3 H3 119.4
C5 C4 C3 120.8(2)
C5 C4 H4 119.6
C3 C4 H4 119.6
C4 C5 C6 118.9(2)
C4 C5 H5 120.6
C6 C5 H5 120.6
C7 C6 C5 134.0(2)
C7 C6 C1 104.0(2)
C5 C6 C1 121.9(2)
N2 C7 C6 106.6(2)
N2 C7 H7 126.7
C6 C7 H7 126.7
N2 C8 C9 114.9(2)
N2 C8 H8A 108.5
C9 C8 H8A 108.5
N2 C8 H8B 108.5
C9 C8 H8B 108.5
H8A C8 H8B 107.5
C10 C9 C8 127.5(2)
C10 C9 H9 116.3
C8 C9 H9 116.3
C9 C10 H10A 120.0
C9 C10 H10B 120.0
H10A C10 H10B 120.0
C1 N1 N2 103.1(2)
C7 N2 N1 114.7(2)
C7 N2 C8 126.3(2)
N1 N2 C8 119.0(2)
O2 N3 O1 122.8(2)
O2 N3 C2 118.7(2)
O1 N3 C2 118.5(2)
N4 C11 C12 131.5(2)
N4 C11 C16 111.7(2)
C12 C11 C16 116.8(2)
C13 C12 C11 120.6(2)
C13 C12 N6 118.2(2)
C11 C12 N6 121.2(2)
C12 C13 C14 120.8(2)
C12 C13 H13 119.6
C14 C13 H13 119.6
C15 C14 C13 121.2(2)
C15 C14 H14 119.4
C13 C14 H14 119.4
C14 C15 C16 118.8(2)
C14 C15 H15 120.6
C16 C15 H15 120.6
C17 C16 C15 134.4(2)
C17 C16 C11 103.8(2)
C15 C16 C11 121.8(2)
N5 C17 C16 106.7(2)
N5 C17 H17 126.6
C16 C17 H17 126.6
N5 C18 C19 113.1(2)
N5 C18 H18A 109.0
C19 C18 H18A 109.0
N5 C18 H18B 109.0
C19 C18 H18B 109.0
H18A C18 H18B 107.8
C20 C19 C18 123.8(2)
C20 C19 H19 118.1
C18 C19 H19 118.1
C19 C20 H20A 120.0
C19 C20 H20B 120.0
H20A C20 H20B 120.0
C11 N4 N5 103.0(2)
C17 N5 N4 114.8(2)
C17 N5 C18 126.9(2)
N4 N5 C18 118.3(2)
O3 N6 O4 122.8(2)
O3 N6 C12 118.6(2)
O4 N6 C12 118.5(2)

loop_
_geom_bond_atom_site_label_1
_geom_bond_atom_site_label_2
_geom_bond_distance
C1 N1 1.3459(17)
C1 C2 1.4208(17)
C1 C6 1.4337(17)
C2 C3 1.3648(18)
C2 N3 1.4517(16)
C3 C4 1.409(2)
C3 H3 0.9300
C4 C5 1.358(2)
C4 H4 0.9300
C5 C6 1.402(2)
C5 H5 0.9300
C6 C7 1.389(2)
C7 N2 1.330(2)
C7 H7 0.9300
C8 N2 1.4649(19)
C8 C9 1.489(2)
C8 H8A 0.9700
C8 H8B 0.9700
C9 C10 1.279(2)
C9 H9 0.9300
C10 H10A 0.9300
C10 H10B 0.9300
N1 N2 1.3615(16)
N3 O2 1.2137(16)
N3 O1 1.2207(17)
C11 N4 1.3459(16)
C11 C12 1.4196(17)
C11 C16 1.4313(17)
C12 C13 1.3686(18)
C12 N6 1.4509(16)
C13 C14 1.407(2)
C13 H13 0.9300
C14 C15 1.358(2)
C14 H14 0.9300
C15 C16 1.403(2)
C15 H15 0.9300
C16 C17 1.391(2)
C17 N5 1.326(2)
C17 H17 0.9300
C18 N5 1.469(2)
C18 C19 1.486(2)
C18 H18A 0.9700
C18 H18B 0.9700
C19 C20 1.304(3)
C19 H19 0.9300
C20 H20A 0.9300
C20 H20B 0.9300
N4 N5 1.3605(16)
N6 O3 1.2240(15)
N6 O4 1.2292(15)

loop_
_geom_hbond_atom_site_label_D
_geom_hbond_atom_site_label_H
_geom_hbond_atom_site_label_A
_geom_hbond_site_symmetry_A
_geom_hbond_distance_DH
_geom_hbond_distance_HA
_geom_hbond_distance_DA
_geom_hbond_angle_DHA
C10 H10A N2 . 0.93 2.60 2.907(3) 100
C5 H5 O1 1_565 0.93 2.49 3.4004(19) 165
C8 H8A O4 2_667 0.97 2.45 3.205(2) 134
C15 H15 O4 1_565 0.93 2.49 3.3986(19) 167
